data_4349079
loop_
_publ_author_name
'Abbenseth, Josh'
'Finger, Markus'
'W\"urtele, Christian'
'Kasanmascheff, M\"uge'
'Schneider, Sven'

_publ_section_title
;
 Coupling of terminal iridium nitrido complexes
;
_journal_issue 4
_journal_name_full 'Inorganic Chemistry Frontiers'
_journal_page_first 469
_journal_paper_doi 10.1039/C5QI00267B
_journal_volume 3
_journal_year 2016
_chemical_formula_sum 'C52 H104 F12 Ir2 N4 O3 P4 Sb2'
_chemical_formula_weight 1813.17
_chemical_name_common JA-MA-130
_space_group_crystal_system monoclinic
_space_group_IT_number 13
_space_group_name_Hall '-P 2yc'
_space_group_name_H-M_alt 'P 1 2/c 1'
_atom_sites_solution_hydrogens geom
_audit_update_record
;
2015-11-18 deposited with the CCDC.
2016-01-13 downloaded from the CCDC.
;
_cell_angle_alpha 90
_cell_angle_beta 113.649(2)
_cell_angle_gamma 90
_cell_formula_units_Z 2
_cell_length_a 15.7367(8)
_cell_length_b 15.1562(7)
_cell_length_c 15.2970(8)
_cell_measurement_reflns_used 1524
_cell_measurement_temperature 100.(2)
_cell_measurement_theta_max 34.9576
_cell_measurement_theta_min 6.2440
_cell_volume 3342.1(3)
_computing_cell_refinement 'APEX2 v2014.9-0 (Bruker AXS)'
_computing_data_collection 'Bruker Instrument Service v4.2.3'
_computing_data_reduction 'SAINT V8.34A (Bruker AXS Inc., 2013)'
_computing_structure_refinement 'SHELXL-2014/6 (Sheldrick, 2014)'
_computing_structure_solution 'SHELXT-2014 (Sheldrick, 2014)'
_diffrn_ambient_temperature 100.(2)
_diffrn_detector_area_resol_mean 10.4167
_diffrn_measured_fraction_theta_full 0.999
_diffrn_measured_fraction_theta_max 0.999
_diffrn_measurement_device_type 'Bruker D8 Venture CMOS'
_diffrn_measurement_method 'omega and phi scans'
_diffrn_radiation_monochromator 'multilayer optics'
_diffrn_radiation_type MoK\a
_diffrn_radiation_wavelength 0.71073
_diffrn_reflns_av_R_equivalents 0.0446
_diffrn_reflns_av_unetI/netI 0.0279
_diffrn_reflns_limit_h_max 20
_diffrn_reflns_limit_h_min -21
_diffrn_reflns_limit_k_max 20
_diffrn_reflns_limit_k_min -20
_diffrn_reflns_limit_l_max 20
_diffrn_reflns_limit_l_min -20
_diffrn_reflns_number 55887
_diffrn_reflns_theta_full 28.35
_diffrn_reflns_theta_max 28.35
_diffrn_reflns_theta_min 1.95
_diffrn_source 'microfucus sealed tube'
_diffrn_source_type 'INCOATEC microfocus sealed tube'
_exptl_absorpt_coefficient_mu 4.939
_exptl_absorpt_correction_T_max 0.75
_exptl_absorpt_correction_T_min 0.54
_exptl_absorpt_correction_type multi-scan
_exptl_absorpt_process_details 'SADABS V2014/4 (Bruker AXS Inc.)'
_exptl_crystal_colour 'clear intense yellow'
_exptl_crystal_density_diffrn 1.802
_exptl_crystal_density_method 'not measured'
_exptl_crystal_description plate
_exptl_crystal_F_000 1784
_exptl_crystal_size_max 0.160
_exptl_crystal_size_mid 0.150
_exptl_crystal_size_min 0.046
_refine_diff_density_max 1.783
_refine_diff_density_min -1.671
_refine_ls_extinction_method none
_refine_ls_goodness_of_fit_ref 1.229
_refine_ls_hydrogen_treatment constr
_refine_ls_matrix_type full
_refine_ls_number_parameters 393
_refine_ls_number_reflns 8353
_refine_ls_number_restraints 90
_refine_ls_restrained_S_all 1.226
_refine_ls_R_factor_all 0.0369
_refine_ls_R_factor_gt 0.0266
_refine_ls_shift/su_max 0.022
_refine_ls_shift/su_mean 0.000
_refine_ls_structure_factor_coef Fsqd
_refine_ls_weighting_details 'w=1/[\s^2^(Fo^2^)+10.5346P] where P=(Fo^2^+2Fc^2^)/3'
_refine_ls_weighting_scheme calc
_refine_ls_wR_factor_gt 0.0544
_refine_ls_wR_factor_ref 0.0600
_reflns_number_gt 7251
_reflns_number_total 8353
_reflns_threshold_expression 'I > 2\s(I)'
_cod_data_source_file c5qi00267b2.cif
_cod_data_source_block I
_cod_database_code 4349079

loop_
_space_group_symop_operation_xyz
'x, y, z'
'-x, y, -z+1/2'
'-x, -y, -z'
'x, -y, z-1/2'

loop_
_atom_site_type_symbol
_atom_site_label
_atom_site_fract_x
_atom_site_fract_y
_atom_site_fract_z
_atom_site_U_iso_or_equiv
_atom_site_adp_type
_atom_site_calc_flag
_atom_site_refinement_flags_adp
_atom_site_refinement_flags_occupancy
_atom_site_refinement_flags_posn
_atom_site_occupancy
_atom_site_disorder_assembly
_atom_site_disorder_group
C C1 0.3526(3) 0.8583(3) 0.4228(3) 0.0255(8) Uani d . . . 1 . .
H H1 0.4136 0.8746 0.4311 0.031 Uiso calc U . R 1 . .
C C2 0.3118(3) 0.8998(2) 0.4730(3) 0.0227(8) Uani d . . . 1 . .
H H2 0.3414 0.9456 0.5173 0.027 Uiso calc U . R 1 . .
C C3 0.2069(3) 0.8039(2) 0.5626(3) 0.0183(7) Uani d . . . 1 . .
C C4 0.2978(3) 0.7518(3) 0.5981(3) 0.0253(8) Uani d . . . 1 . .
H H4A 0.302 0.7189 0.5448 0.038 Uiso calc U . R 1 . .
H H4B 0.2992 0.7104 0.6479 0.038 Uiso calc U . R 1 . .
H H4C 0.3503 0.7926 0.6243 0.038 Uiso calc U . R 1 . .
C C5 0.2075(3) 0.8652(3) 0.6424(3) 0.0263(9) Uani d . . . 1 . .
H H5A 0.2574 0.9087 0.6566 0.039 Uiso calc U . R 1 . .
H H5B 0.2177 0.8304 0.6997 0.039 Uiso calc U . R 1 . .
H H5C 0.1477 0.8958 0.6218 0.039 Uiso calc U . R 1 . .
C C6 0.1267(3) 0.7386(3) 0.5366(3) 0.0235(8) Uani d . . . 1 . .
H H6A 0.0677 0.7706 0.5098 0.035 Uiso calc U . R 1 . .
H H6B 0.1311 0.7066 0.5939 0.035 Uiso calc U . R 1 . .
H H6C 0.1299 0.6966 0.4892 0.035 Uiso calc U . R 1 . .
C C7 0.1269(3) 0.9647(2) 0.4243(3) 0.0226(8) Uani d . . . 1 . .
C C8 0.1288(3) 0.9993(3) 0.3306(3) 0.0292(9) Uani d . . . 1 . .
H H8A 0.1055 0.9536 0.2814 0.044 Uiso calc U . R 1 . .
H H8B 0.1927 1.0146 0.3408 0.044 Uiso calc U . R 1 . .
H H8C 0.0895 1.0519 0.3098 0.044 Uiso calc U . R 1 . .
C C9 0.1665(3) 1.0377(3) 0.4999(3) 0.0324(10) Uani d . . . 1 . .
H H9A 0.2314 1.0488 0.511 0.049 Uiso calc U . R 1 . .
H H9B 0.163 1.0188 0.5596 0.049 Uiso calc U . R 1 . .
H H9C 0.1304 1.0919 0.4772 0.049 Uiso calc U . R 1 . .
C C10 0.0278(3) 0.9419(3) 0.4107(3) 0.0280(9) Uani d . . . 1 . .
H H10A -0.0112 0.9946 0.3902 0.042 Uiso calc U . R 1 . .
H H10B 0.0278 0.9205 0.4711 0.042 Uiso calc U . R 1 . .
H H10C 0.0034 0.8958 0.362 0.042 Uiso calc U . R 1 . .
C C11 0.3593(3) 0.7482(3) 0.3185(3) 0.0276(9) Uani d . . . 1 . .
H H11 0.4211 0.7673 0.3333 0.033 Uiso calc U . R 1 . .
C C12 0.3250(3) 0.6792(3) 0.2586(3) 0.0273(9) Uani d . . . 1 . .
H H12 0.3595 0.6488 0.2292 0.033 Uiso calc U . R 1 . .
C C13 0.2176(3) 0.5406(2) 0.3001(3) 0.0238(8) Uani d . . . 1 . .
C C14 0.2952(3) 0.5491(3) 0.4001(3) 0.0348(10) Uani d . . . 1 . .
H H14A 0.3545 0.5586 0.3948 0.052 Uiso calc U . R 1 . .
H H14B 0.2985 0.4948 0.4362 0.052 Uiso calc U . R 1 . .
H H14C 0.2822 0.5992 0.4333 0.052 Uiso calc U . R 1 . .
C C15 0.1267(3) 0.5228(3) 0.3107(3) 0.0287(9) Uani d . . . 1 . .
H H15A 0.0758 0.5196 0.2474 0.043 Uiso calc U . R 1 . .
H H15B 0.1147 0.5706 0.3474 0.043 Uiso calc U . R 1 . .
H H15C 0.1313 0.4667 0.3442 0.043 Uiso calc U . R 1 . .
C C16 0.2399(4) 0.4639(3) 0.2471(3) 0.0360(11) Uani d . . . 1 . .
H H16A 0.1869 0.4534 0.1865 0.054 Uiso calc U . R 1 . .
H H16B 0.2526 0.4106 0.2864 0.054 Uiso calc U . R 1 . .
H H16C 0.2946 0.4789 0.2345 0.054 Uiso calc U . R 1 . .
C C17 0.1464(3) 0.6442(2) 0.1072(2) 0.0176(7) Uani d . . . 1 . .
C C18 0.2011(3) 0.5965(3) 0.0574(3) 0.0307(10) Uani d . . . 1 . .
H H18A 0.1679 0.6022 -0.012 0.046 Uiso calc U . R 1 . .
H H18B 0.2073 0.5339 0.0749 0.046 Uiso calc U . R 1 . .
H H18C 0.2628 0.6229 0.0774 0.046 Uiso calc U . R 1 . .
C C19 0.0517(3) 0.6009(2) 0.0796(3) 0.0212(8) Uani d . . . 1 . .
H H19A 0.0156 0.6077 0.0109 0.032 Uiso calc U . R 1 . .
H H19B 0.0188 0.6292 0.1146 0.032 Uiso calc U . R 1 . .
H H19C 0.0599 0.538 0.0958 0.032 Uiso calc U . R 1 . .
C C20 0.1345(3) 0.7410(2) 0.0742(3) 0.0216(7) Uani d . . . 1 . .
H H20A 0.1038 0.7433 0.0044 0.032 Uiso calc U . R 1 . .
H H20B 0.1956 0.7691 0.0953 0.032 Uiso calc U . R 1 . .
H H20C 0.0967 0.7721 0.1019 0.032 Uiso calc U . R 1 . .
O O1 0.5317(4) 0.7201(4) 0.5276(4) 0.0898(18) Uani d U . D 1 . .
C C21 0.5869(5) 0.7151(5) 0.4783(5) 0.0653(18) Uani d U . D 1 . .
H H21A 0.5477 0.7165 0.409 0.078 Uiso calc U . R 1 . .
H H21B 0.6209 0.6583 0.4929 0.078 Uiso calc U . R 1 . .
C C22 0.6525(4) 0.7870(4) 0.5024(4) 0.0555(15) Uani d U . D 1 . .
H H22A 0.6438 0.8226 0.4453 0.067 Uiso calc U . R 1 . .
H H22B 0.7169 0.7645 0.5305 0.067 Uiso calc U . R 1 . .
C C23 0.6314(4) 0.8413(4) 0.5749(4) 0.0442(12) Uani d U . D 1 . .
H H23A 0.6892 0.8598 0.6285 0.053 Uiso calc U . R 1 . .
H H23B 0.5945 0.8943 0.5449 0.053 Uiso calc U . R 1 . .
C C24 0.5765(5) 0.7787(4) 0.6083(4) 0.0639(19) Uani d U . D 1 . .
H H24A 0.6177 0.7454 0.6652 0.077 Uiso calc U . R 1 . .
H H24B 0.5298 0.8109 0.6243 0.077 Uiso calc U . R 1 . .
O O2 0.496(3) 0.5486(4) 0.2371(11) 0.040(3) Uani d U P D 0.5 A -1
C C25 0.4679(8) 0.4726(8) 0.1786(7) 0.040(2) Uani d U P D 0.5 A -1
H H25A 0.4951 0.4736 0.1303 0.048 Uiso calc U P R 0.5 A -1
H H25B 0.3995 0.4715 0.1447 0.048 Uiso calc U P R 0.5 A -1
C C26 0.500(4) 0.3943(5) 0.2386(14) 0.041(3) Uani d U P D 0.5 A -1
H H26A 0.5595 0.3729 0.2398 0.049 Uiso calc U P R 0.5 A -1
H H26B 0.4533 0.3462 0.2158 0.049 Uiso calc U P R 0.5 A -1
C C27 0.5101(11) 0.4268(7) 0.3360(8) 0.057(3) Uani d U P D 0.5 A -1
H H27A 0.4526 0.4164 0.3461 0.068 Uiso calc U P R 0.5 A -1
H H27B 0.5623 0.3966 0.3871 0.068 Uiso calc U P R 0.5 A -1
C C28 0.5289(7) 0.5234(7) 0.3349(8) 0.039(2) Uani d U P D 0.5 A -1
H H28A 0.496 0.5567 0.3675 0.047 Uiso calc U P R 0.5 A -1
H H28B 0.5962 0.5353 0.3678 0.047 Uiso calc U P R 0.5 A -1
F F1 0.5 0.8496(3) 0.25 0.0639(15) Uani d T P S 1 . .
F F2 0.4892(2) 0.9722(2) 0.1242(2) 0.0568(9) Uani d . . . 1 . .
F F3 0.5 1.0938(3) 0.25 0.098(3) Uani d T P S 1 . .
F F4 0.3724(2) 0.9707(3) 0.2086(3) 0.0845(14) Uani d . . . 1 . .
F F5 0.00627(19) 0.64247(14) 0.66556(17) 0.0289(5) Uani d . . . 1 . .
F F6 0.12927(18) 0.72854(17) 0.81184(19) 0.0348(6) Uani d . . . 1 . .
F F7 0.00601(18) 0.81713(14) 0.66601(17) 0.0280(5) Uani d . . . 1 . .
P P1 0.19676(6) 0.86188(6) 0.44990(6) 0.01477(17) Uani d . . . 1 . .
P P2 0.20810(6) 0.65013(6) 0.23949(6) 0.01521(17) Uani d . . . 1 . .
Sb Sb1 0.5 0.97175(3) 0.25 0.02746(9) Uani d T P S 1 . .
Sb Sb2 0 0.72961(2) 0.75 0.01779(7) Uani d T P S 1 . .
Ir Ir1 0.17433(2) 0.76236(2) 0.32485(2) 0.01148(4) Uani d . . . 1 . .
N N1 0.3066(2) 0.7915(2) 0.3586(2) 0.0203(6) Uani d . . . 1 . .
N N2 0.0393(2) 0.75107(17) 0.2698(2) 0.0123(5) Uani d . . . 1 . .

loop_
_atom_site_aniso_label
_atom_site_aniso_U_11
_atom_site_aniso_U_22
_atom_site_aniso_U_33
_atom_site_aniso_U_12
_atom_site_aniso_U_13
_atom_site_aniso_U_23
C1 0.0178(19) 0.029(2) 0.027(2) -0.0070(15) 0.0056(16) 0.0062(16)
C2 0.0177(18) 0.0209(18) 0.0227(19) -0.0089(14) 0.0009(15) -0.0006(14)
C3 0.0214(19) 0.0178(17) 0.0142(17) -0.0016(14) 0.0056(14) -0.0017(13)
C4 0.025(2) 0.027(2) 0.0199(19) 0.0043(16) 0.0047(16) 0.0045(15)
C5 0.034(2) 0.026(2) 0.0172(18) -0.0028(17) 0.0084(17) -0.0039(15)
C6 0.028(2) 0.0230(19) 0.0188(18) -0.0049(16) 0.0081(16) -0.0002(15)
C7 0.032(2) 0.0117(16) 0.0178(18) 0.0035(14) 0.0038(16) -0.0044(13)
C8 0.039(2) 0.0181(19) 0.021(2) 0.0014(16) 0.0016(18) 0.0014(15)
C9 0.046(3) 0.0138(18) 0.027(2) 0.0027(17) 0.0040(19) -0.0070(15)
C10 0.032(2) 0.022(2) 0.025(2) 0.0092(16) 0.0059(17) -0.0075(15)
C11 0.0145(18) 0.046(3) 0.0229(19) 0.0014(17) 0.0082(15) 0.0087(18)
C12 0.021(2) 0.040(2) 0.024(2) 0.0080(17) 0.0113(17) -0.0012(17)
C13 0.035(2) 0.0185(18) 0.0174(18) 0.0118(16) 0.0104(17) 0.0034(14)
C14 0.044(3) 0.035(2) 0.019(2) 0.017(2) 0.0058(19) 0.0061(17)
C15 0.046(3) 0.0170(18) 0.028(2) 0.0029(17) 0.021(2) 0.0069(15)
C16 0.053(3) 0.026(2) 0.029(2) 0.024(2) 0.016(2) 0.0029(17)
C17 0.0232(19) 0.0197(17) 0.0110(16) 0.0055(14) 0.0081(14) 0.0012(13)
C18 0.042(3) 0.036(2) 0.0186(19) 0.0145(19) 0.0173(19) 0.0001(16)
C19 0.027(2) 0.0166(17) 0.0181(18) 0.0036(14) 0.0066(15) -0.0016(13)
C20 0.0257(19) 0.0230(19) 0.0181(17) 0.0027(15) 0.0109(15) 0.0052(14)
O1 0.123(5) 0.093(4) 0.072(3) -0.053(3) 0.058(3) -0.036(3)
C21 0.063(4) 0.079(4) 0.065(4) -0.003(3) 0.038(3) -0.036(3)
C22 0.032(3) 0.095(5) 0.043(3) 0.015(3) 0.018(2) 0.019(3)
C23 0.040(3) 0.052(3) 0.033(3) -0.010(2) 0.007(2) 0.008(2)
C24 0.102(5) 0.059(4) 0.049(3) -0.033(4) 0.050(4) -0.017(3)
O2 0.038(7) 0.036(3) 0.044(8) -0.005(6) 0.017(11) 0.005(4)
C25 0.045(6) 0.042(6) 0.046(5) 0.020(5) 0.032(5) 0.005(4)
C26 0.037(4) 0.030(3) 0.041(9) -0.004(8) 0.002(10) -0.012(5)
C27 0.080(9) 0.044(6) 0.048(6) 0.010(6) 0.026(7) 0.007(5)
C28 0.032(5) 0.035(5) 0.044(5) -0.003(4) 0.009(5) -0.010(4)
F1 0.077(4) 0.025(2) 0.119(5) 0 0.071(4) 0
F2 0.068(2) 0.073(2) 0.0238(15) 0.0252(18) 0.0132(15) -0.0034(14)
F3 0.223(8) 0.028(2) 0.084(4) 0 0.105(5) 0
F4 0.0301(18) 0.142(4) 0.069(3) 0.030(2) 0.0069(17) -0.029(3)
F5 0.0511(16) 0.0189(11) 0.0219(12) -0.0003(10) 0.0200(11) -0.0022(9)
F6 0.0274(13) 0.0388(14) 0.0327(14) 0.0029(11) 0.0063(11) 0.0001(11)
F7 0.0446(15) 0.0183(11) 0.0248(12) 0.0015(10) 0.0176(11) 0.0058(9)
P1 0.0165(4) 0.0113(4) 0.0139(4) -0.0012(3) 0.0035(3) -0.0016(3)
P2 0.0165(4) 0.0176(4) 0.0128(4) 0.0039(3) 0.0071(3) 0.0001(3)
Sb1 0.0284(2) 0.02517(19) 0.02081(18) 0 0.00149(15) 0
Sb2 0.02719(18) 0.01292(15) 0.01271(15) 0 0.00743(13) 0
Ir1 0.01185(6) 0.01162(6) 0.01095(6) -0.00041(5) 0.00454(5) 0.00005(5)
N1 0.0188(16) 0.0233(16) 0.0194(16) -0.0020(12) 0.0084(13) 0.0022(12)
N2 0.0188(12) 0.0094(13) 0.0108(13) 0.0010(10) 0.0081(11) -0.0001(10)

loop_
_atom_type_symbol
_atom_type_description
_atom_type_scat_dispersion_real
_atom_type_scat_dispersion_imag
_atom_type_scat_source
C C 0.0033 0.0016 'International Tables Vol C Tables 4.2.6.8 and 6.1.1.4'
H H 0.0000 0.0000 'International Tables Vol C Tables 4.2.6.8 and 6.1.1.4'
F F 0.0171 0.0103 'International Tables Vol C Tables 4.2.6.8 and 6.1.1.4'
P P 0.1023 0.0942 'International Tables Vol C Tables 4.2.6.8 and 6.1.1.4'
Sb Sb -0.5866 1.5461 'International Tables Vol C Tables 4.2.6.8 and 6.1.1.4'
Ir Ir -1.4442 7.9887 'International Tables Vol C Tables 4.2.6.8 and 6.1.1.4'
N N 0.0061 0.0033 'International Tables Vol C Tables 4.2.6.8 and 6.1.1.4'
O O 0.0106 0.0060 'International Tables Vol C Tables 4.2.6.8 and 6.1.1.4'

loop_
_geom_angle_atom_site_label_1
_geom_angle_atom_site_label_2
_geom_angle_atom_site_label_3
_geom_angle_site_symmetry_1
_geom_angle_site_symmetry_3
_geom_angle
C2 C1 N1 . . 120.9(4)
C1 C2 P1 . . 114.4(3)
C6 C3 C4 . . 108.3(3)
C6 C3 C5 . . 110.0(3)
C4 C3 C5 . . 109.0(3)
C6 C3 P1 . . 107.8(2)
C4 C3 P1 . . 106.9(3)
C5 C3 P1 . . 114.7(3)
C10 C7 C8 . . 110.5(3)
C10 C7 C9 . . 110.4(3)
C8 C7 C9 . . 107.5(3)
C10 C7 P1 . . 108.9(3)
C8 C7 P1 . . 104.6(3)
C9 C7 P1 . . 114.7(3)
C12 C11 N1 . . 121.5(4)
C11 C12 P2 . . 113.8(3)
C15 C13 C14 . . 108.3(4)
C15 C13 C16 . . 110.2(4)
C14 C13 C16 . . 109.3(3)
C15 C13 P2 . . 108.5(3)
C14 C13 P2 . . 107.0(3)
C16 C13 P2 . . 113.4(3)
C19 C17 C20 . . 110.0(3)
C19 C17 C18 . . 109.9(3)
C20 C17 C18 . . 107.7(3)
C19 C17 P2 . . 110.3(2)
C20 C17 P2 . . 104.6(2)
C18 C17 P2 . . 114.2(3)
C21 O1 C24 . . 107.8(5)
O1 C21 C22 . . 111.4(5)
C21 C22 C23 . . 104.6(4)
C24 C23 C22 . . 103.3(5)
O1 C24 C23 . . 104.2(4)
C25 O2 C28 . . 109.6(9)
O2 C25 C26 . . 108.8(11)
C25 C26 C27 . . 103.3(12)
C28 C27 C26 . . 104.6(10)
O2 C28 C27 . . 106.5(9)
C2 P1 C7 . . 103.75(18)
C2 P1 C3 . . 105.08(17)
C7 P1 C3 . . 114.23(18)
C2 P1 Ir1 . . 100.17(14)
C7 P1 Ir1 . . 118.99(12)
C3 P1 Ir1 . . 112.08(11)
C12 P2 C17 . . 103.97(18)
C12 P2 C13 . . 105.3(2)
C17 P2 C13 . . 113.39(17)
C12 P2 Ir1 . . 100.30(14)
C17 P2 Ir1 . . 120.49(12)
C13 P2 Ir1 . . 111.04(12)
F4 Sb1 F4 . 2_655 179.0(3)
F4 Sb1 F3 . . 90.50(15)
F4 Sb1 F3 2_655 . 90.49(15)
F4 Sb1 F1 . . 89.50(15)
F4 Sb1 F1 2_655 . 89.51(15)
F3 Sb1 F1 . . 180.0
F4 Sb1 F2 . 2_655 89.48(17)
F4 Sb1 F2 2_655 2_655 90.52(17)
F3 Sb1 F2 . 2_655 89.79(11)
F1 Sb1 F2 . 2_655 90.21(11)
F4 Sb1 F2 . . 90.53(17)
F4 Sb1 F2 2_655 . 89.48(17)
F3 Sb1 F2 . . 89.79(11)
F1 Sb1 F2 . . 90.21(11)
F2 Sb1 F2 2_655 . 179.6(2)
F6 Sb2 F6 . 2_556 179.01(16)
F6 Sb2 F7 . 2_556 90.18(11)
F6 Sb2 F7 2_556 2_556 90.52(12)
F6 Sb2 F7 . . 90.52(12)
F6 Sb2 F7 2_556 . 90.18(11)
F7 Sb2 F7 2_556 . 89.96(14)
F6 Sb2 F5 . 2_556 89.58(12)
F6 Sb2 F5 2_556 2_556 89.73(12)
F7 Sb2 F5 2_556 2_556 89.73(10)
F7 Sb2 F5 . 2_556 179.67(11)
F6 Sb2 F5 . . 89.73(12)
F6 Sb2 F5 2_556 . 89.58(12)
F7 Sb2 F5 2_556 . 179.67(11)
F7 Sb2 F5 . . 89.73(10)
F5 Sb2 F5 2_556 . 90.59(14)
N2 Ir1 N1 . . 168.04(12)
N2 Ir1 P2 . . 98.49(8)
N1 Ir1 P2 . . 81.79(10)
N2 Ir1 P1 . . 100.90(8)
N1 Ir1 P1 . . 81.12(10)
P2 Ir1 P1 . . 158.58(3)
C11 N1 C1 . . 115.1(3)
C11 N1 Ir1 . . 122.2(3)
C1 N1 Ir1 . . 122.6(3)
N2 N2 Ir1 2 . 172.2(3)

loop_
_geom_bond_atom_site_label_1
_geom_bond_atom_site_label_2
_geom_bond_site_symmetry_2
_geom_bond_distance
C1 C2 . 1.339(6)
C1 N1 . 1.394(5)
C2 P1 . 1.795(4)
C3 C6 . 1.526(5)
C3 C4 . 1.530(5)
C3 C5 . 1.531(5)
C3 P1 . 1.884(4)
C7 C10 . 1.528(6)
C7 C8 . 1.539(6)
C7 C9 . 1.540(5)
C7 P1 . 1.855(4)
C11 C12 . 1.353(6)
C11 N1 . 1.380(5)
C12 P2 . 1.798(4)
C13 C15 . 1.526(6)
C13 C14 . 1.533(6)
C13 C16 . 1.537(5)
C13 P2 . 1.877(4)
C17 C19 . 1.525(5)
C17 C20 . 1.538(5)
C17 C18 . 1.539(5)
C17 P2 . 1.863(4)
O1 C21 . 1.361(7)
O1 C24 . 1.453(7)
C21 C22 . 1.444(9)
C22 C23 . 1.521(8)
C23 C24 . 1.504(7)
O2 C25 . 1.416(13)
O2 C28 . 1.425(15)
C25 C26 . 1.460(16)
C26 C27 . 1.514(17)
C27 C28 . 1.494(13)
F1 Sb1 . 1.851(4)
F2 Sb1 . 1.863(3)
F3 Sb1 . 1.849(5)
F4 Sb1 . 1.848(3)
F5 Sb2 . 1.877(2)
F6 Sb2 . 1.868(3)
F7 Sb2 . 1.875(2)
P1 Ir1 . 2.3489(9)
P2 Ir1 . 2.3319(9)
Sb1 F4 2_655 1.848(3)
Sb1 F2 2_655 1.863(3)
Sb2 F6 2_556 1.868(3)
Sb2 F7 2_556 1.875(2)
Sb2 F5 2_556 1.877(2)
Ir1 N2 . 1.954(3)
Ir1 N1 . 1.983(3)
N2 N2 2 1.138(6)

loop_
_geom_torsion_atom_site_label_1
_geom_torsion_atom_site_label_2
_geom_torsion_atom_site_label_3
_geom_torsion_atom_site_label_4
_geom_torsion
N1 C1 C2 P1 0.0(5)
N1 C11 C12 P2 -1.0(5)
C24 O1 C21 C22 -17.8(9)
O1 C21 C22 C23 -0.7(8)
C21 C22 C23 C24 17.9(7)
C21 O1 C24 C23 28.7(8)
C22 C23 C24 O1 -27.9(7)
C28 O2 C25 C26 -11.(4)
O2 C25 C26 C27 24.(4)
C25 C26 C27 C28 -27.(3)
C25 O2 C28 C27 -6.(4)
C26 C27 C28 O2 21.(3)
C1 C2 P1 C7 -128.8(3)
C1 C2 P1 C3 110.9(3)
C1 C2 P1 Ir1 -5.4(3)
C10 C7 P1 C2 -175.7(3)
C8 C7 P1 C2 66.1(3)
C9 C7 P1 C2 -51.4(4)
C10 C7 P1 C3 -61.9(3)
C8 C7 P1 C3 179.9(2)
C9 C7 P1 C3 62.4(4)
C10 C7 P1 Ir1 74.2(3)
C8 C7 P1 Ir1 -44.0(3)
C9 C7 P1 Ir1 -161.5(3)
C6 C3 P1 C2 -156.5(3)
C4 C3 P1 C2 -40.3(3)
C5 C3 P1 C2 80.6(3)
C6 C3 P1 C7 90.4(3)
C4 C3 P1 C7 -153.3(3)
C5 C3 P1 C7 -32.4(3)
C6 C3 P1 Ir1 -48.7(3)
C4 C3 P1 Ir1 67.6(3)
C5 C3 P1 Ir1 -171.5(2)
C11 C12 P2 C17 129.9(3)
C11 C12 P2 C13 -110.7(3)
C11 C12 P2 Ir1 4.7(3)
C19 C17 P2 C12 167.7(3)
C20 C17 P2 C12 -74.0(3)
C18 C17 P2 C12 43.5(3)
C19 C17 P2 C13 54.0(3)
C20 C17 P2 C13 172.2(2)
C18 C17 P2 C13 -70.3(3)
C19 C17 P2 Ir1 -81.1(3)
C20 C17 P2 Ir1 37.1(3)
C18 C17 P2 Ir1 154.6(2)
C15 C13 P2 C12 165.0(3)
C14 C13 P2 C12 48.3(3)
C16 C13 P2 C12 -72.2(4)
C15 C13 P2 C17 -82.0(3)
C14 C13 P2 C17 161.3(3)
C16 C13 P2 C17 40.8(4)
C15 C13 P2 Ir1 57.3(3)
C14 C13 P2 Ir1 -59.3(3)
C16 C13 P2 Ir1 -179.9(3)
C12 C11 N1 C1 176.8(4)
C12 C11 N1 Ir1 -4.6(5)
C2 C1 N1 C11 -173.9(4)
C2 C1 N1 Ir1 7.5(5)
